data_4314803
loop_
_publ_author_name
'Moran Feller'
'Eyal Ben-Ari'
'Mark A. Iron'
'Yael Diskin-Posner'
'Gregory Leitus'
'Linda J. W. Shimon'
'Leonid Konstantinovski'
'David Milstein'

_publ_section_title
;
 Cationic, Neutral, and Anionic PNP PdII and PtII Complexes:
 Dearomatization by Deprotonation and Double-Deprotonation of Pincer
 Systems
;
_journal_name_full 'Inorganic Chemistry'
_journal_page_first 1615
_journal_page_last 1625
_journal_paper_doi 10.1021/ic902012z
_journal_volume 49
_journal_year 2010
_chemical_formula_moiety 'C32 H12 B F24, C24 H46 N P2 Pd, C4 H10 O'
_chemical_formula_sum 'C60 H68 B F24 N O P2 Pd'
_chemical_formula_weight 1454.30
_chemical_name_systematic
; 
 ? 
;
_space_group_IT_number 14
_symmetry_cell_setting monoclinic
_symmetry_space_group_name_Hall '-P 2ybc'
_symmetry_space_group_name_H-M 'P 1 21/c 1'
_atom_sites_solution_hydrogens geom
_atom_sites_solution_primary direct
_atom_sites_solution_secondary difmap
_audit_creation_method SHELXL-97
_cell_angle_alpha 90.00
_cell_angle_beta 98.40(3)
_cell_angle_gamma 90.00
_cell_formula_units_Z 4
_cell_length_a 13.583(3)
_cell_length_b 24.177(5)
_cell_length_c 20.219(4)
_cell_measurement_reflns_used 14780
_cell_measurement_temperature 120(2)
_cell_measurement_theta_max 28.7
_cell_measurement_theta_min 2.55
_cell_volume 6569(2)
_computing_cell_refinement HKL
_computing_data_collection 'Collect package (Bruker Nonius)'
_computing_data_reduction HKL
_computing_molecular_graphics 'Bruker SHELXTL'
_computing_publication_material 'Bruker SHELXTL'
_computing_structure_refinement 'SHELXL-97 (Sheldrick, 1997)'
_computing_structure_solution 'SHELXS-97 (Sheldrick, 1990)'
_diffrn_ambient_temperature 120(2)
_diffrn_measured_fraction_theta_full 0.986
_diffrn_measured_fraction_theta_max 0.986
_diffrn_measurement_device_type 'Nonius KappaCCD'
_diffrn_measurement_method 'phi and omega scans'
_diffrn_radiation_monochromator graphite
_diffrn_radiation_source 'fine-focus sealed tube'
_diffrn_radiation_type MoK\a
_diffrn_radiation_wavelength 0.71073
_diffrn_reflns_av_R_equivalents 0.0530
_diffrn_reflns_av_sigmaI/netI 0.0616
_diffrn_reflns_limit_h_max 17
_diffrn_reflns_limit_h_min 0
_diffrn_reflns_limit_k_max 31
_diffrn_reflns_limit_k_min 0
_diffrn_reflns_limit_l_max 25
_diffrn_reflns_limit_l_min -26
_diffrn_reflns_number 14783
_diffrn_reflns_theta_full 27.43
_diffrn_reflns_theta_max 27.43
_diffrn_reflns_theta_min 2.71
_exptl_absorpt_coefficient_mu 0.439
_exptl_absorpt_correction_type none
_exptl_crystal_colour orange
_exptl_crystal_density_diffrn 1.471
_exptl_crystal_density_method 'not measured'
_exptl_crystal_description prism
_exptl_crystal_F_000 2960
_exptl_crystal_size_max 0.30
_exptl_crystal_size_mid 0.30
_exptl_crystal_size_min 0.20
_refine_diff_density_max 0.792
_refine_diff_density_min -0.765
_refine_diff_density_rms 0.093
_refine_ls_extinction_method none
_refine_ls_goodness_of_fit_ref 1.051
_refine_ls_hydrogen_treatment constr
_refine_ls_matrix_type full
_refine_ls_number_parameters 881
_refine_ls_number_reflns 14783
_refine_ls_number_restraints 0
_refine_ls_restrained_S_all 1.051
_refine_ls_R_factor_all 0.0886
_refine_ls_R_factor_gt 0.0532
_refine_ls_shift/su_max 0.028
_refine_ls_shift/su_mean 0.001
_refine_ls_structure_factor_coef Fsqd
_refine_ls_weighting_details 'calc w=1/[\s^2^(Fo^2^)+(0.0588P)^2^+8.7183P] where P=(Fo^2^+2Fc^2^)/3'
_refine_ls_weighting_scheme calc
_refine_ls_wR_factor_gt 0.1204
_refine_ls_wR_factor_ref 0.1355
_reflns_number_gt 10375
_reflns_number_total 14783
_reflns_threshold_expression >2sigma(I)
_cod_data_source_file ic902012z_si_001_3.cif
_cod_data_source_block complex3
_cod_depositor_comments
;
The following automatic conversions were performed:

'_symmetry_cell_setting' value 'Monoclinic' changed to 'monoclinic'
according to the built-in table from CIF Core dictionary named
'cif_core.dic' version 2.4.1 from 2010-06-29.

Automatic conversion script
Id: cif_fix_values 1646 2011-03-28 12:23:43Z adriana 
;
_cod_original_sg_symbol_Hall -P2ybc
_cod_database_code 4314803

loop_
_symmetry_equiv_pos_as_xyz
'x, y, z'
'-x, y+1/2, -z+1/2'
'-x, -y, -z'
'x, -y-1/2, z-1/2'

loop_
_atom_site_label
_atom_site_type_symbol
_atom_site_fract_x
_atom_site_fract_y
_atom_site_fract_z
_atom_site_U_iso_or_equiv
_atom_site_adp_type
_atom_site_occupancy
_atom_site_symmetry_multiplicity
_atom_site_calc_flag
_atom_site_refinement_flags
_atom_site_disorder_assembly
_atom_site_disorder_group
Pd1 Pd 0.581380(16) 0.452097(11) 0.840773(12) 0.01959(8) Uani 1 1 d . . .
P2 P 0.69496(6) 0.39937(4) 0.91064(4) 0.02166(19) Uani 1 1 d . . .
P3 P 0.49814(6) 0.50614(4) 0.75570(4) 0.01904(18) Uani 1 1 d . . .
N11 N 0.69218(18) 0.44903(11) 0.77692(12) 0.0184(5) Uani 1 1 d . . .
C1 C 0.4727(2) 0.45397(18) 0.90221(18) 0.0358(9) Uani 1 1 d . . .
H1A H 0.4076 0.4469 0.8756 0.054 Uiso 1 1 calc R . .
H1B H 0.4722 0.4904 0.9234 0.054 Uiso 1 1 calc R . .
H1C H 0.4866 0.4255 0.9368 0.054 Uiso 1 1 calc R . .
C12 C 0.7659(2) 0.41085(14) 0.78774(15) 0.0200(7) Uani 1 1 d . . .
C13 C 0.8356(2) 0.40547(15) 0.74405(16) 0.0243(7) Uani 1 1 d . . .
H13 H 0.8869 0.3786 0.7521 0.029 Uiso 1 1 calc R . .
C14 C 0.8293(2) 0.43963(15) 0.68880(17) 0.0279(8) Uani 1 1 d . . .
H14 H 0.8762 0.4362 0.6584 0.033 Uiso 1 1 calc R . .
C15 C 0.7546(2) 0.47893(15) 0.67789(17) 0.0266(8) Uani 1 1 d . . .
H15 H 0.7494 0.5026 0.6400 0.032 Uiso 1 1 calc R . .
C16 C 0.6873(2) 0.48327(14) 0.72323(16) 0.0213(7) Uani 1 1 d . . .
C21 C 0.7686(2) 0.37314(15) 0.84740(16) 0.0247(7) Uani 1 1 d . . .
H21A H 0.8386 0.3684 0.8685 0.030 Uiso 1 1 calc R . .
H21B H 0.7428 0.3363 0.8319 0.030 Uiso 1 1 calc R . .
C22 C 0.7834(3) 0.44406(16) 0.96830(17) 0.0292(8) Uani 1 1 d . . .
C23 C 0.6599(3) 0.33409(17) 0.95149(18) 0.0342(9) Uani 1 1 d . . .
C24 C 0.8675(3) 0.41204(19) 1.0114(2) 0.0426(10) Uani 1 1 d . . .
H24A H 0.9150 0.4383 1.0352 0.064 Uiso 1 1 calc R . .
H24B H 0.9017 0.3885 0.9825 0.064 Uiso 1 1 calc R . .
H24C H 0.8392 0.3890 1.0438 0.064 Uiso 1 1 calc R . .
C25 C 0.8298(3) 0.48496(17) 0.9237(2) 0.0376(9) Uani 1 1 d . . .
H25A H 0.7769 0.5056 0.8961 0.056 Uiso 1 1 calc R . .
H25B H 0.8691 0.4646 0.8948 0.056 Uiso 1 1 calc R . .
H25C H 0.8731 0.5108 0.9518 0.056 Uiso 1 1 calc R . .
C26 C 0.7222(3) 0.47742(19) 1.01247(19) 0.0434(10) Uani 1 1 d . . .
H26A H 0.7656 0.5040 1.0392 0.065 Uiso 1 1 calc R . .
H26B H 0.6930 0.4523 1.0423 0.065 Uiso 1 1 calc R . .
H26C H 0.6690 0.4973 0.9842 0.065 Uiso 1 1 calc R . .
C27 C 0.5727(3) 0.30908(19) 0.9028(2) 0.0507(12) Uani 1 1 d . . .
H27A H 0.5525 0.2739 0.9208 0.076 Uiso 1 1 calc R . .
H27B H 0.5942 0.3027 0.8592 0.076 Uiso 1 1 calc R . .
H27C H 0.5164 0.3348 0.8976 0.076 Uiso 1 1 calc R . .
C28 C 0.7452(3) 0.29135(18) 0.9630(2) 0.0482(11) Uani 1 1 d . . .
H28A H 0.8028 0.3078 0.9911 0.072 Uiso 1 1 calc R . .
H28B H 0.7641 0.2805 0.9199 0.072 Uiso 1 1 calc R . .
H28C H 0.7230 0.2587 0.9855 0.072 Uiso 1 1 calc R . .
C29 C 0.6229(3) 0.3463(2) 1.0184(2) 0.0476(11) Uani 1 1 d . . .
H29A H 0.5708 0.3746 1.0117 0.071 Uiso 1 1 calc R . .
H29B H 0.6785 0.3596 1.0509 0.071 Uiso 1 1 calc R . .
H29C H 0.5957 0.3124 1.0353 0.071 Uiso 1 1 calc R . .
C31 C 0.6068(2) 0.52682(15) 0.71580(17) 0.0241(7) Uani 1 1 d . . .
H31A H 0.5847 0.5338 0.6677 0.029 Uiso 1 1 calc R . .
H31B H 0.6345 0.5618 0.7362 0.029 Uiso 1 1 calc R . .
C32 C 0.4172(2) 0.46514(14) 0.68984(17) 0.0254(7) Uani 1 1 d . . .
C33 C 0.4424(3) 0.57426(15) 0.77474(17) 0.0288(8) Uani 1 1 d . . .
C34 C 0.3681(3) 0.50039(17) 0.63040(19) 0.0368(9) Uani 1 1 d . . .
H34A H 0.3327 0.4761 0.5960 0.055 Uiso 1 1 calc R . .
H34B H 0.4195 0.5211 0.6115 0.055 Uiso 1 1 calc R . .
H34C H 0.3210 0.5263 0.6459 0.055 Uiso 1 1 calc R . .
C35 C 0.4835(3) 0.42083(16) 0.66380(19) 0.0354(9) Uani 1 1 d . . .
H35A H 0.5175 0.3994 0.7015 0.053 Uiso 1 1 calc R . .
H35B H 0.5330 0.4388 0.6403 0.053 Uiso 1 1 calc R . .
H35C H 0.4421 0.3961 0.6330 0.053 Uiso 1 1 calc R . .
C36 C 0.3371(3) 0.43560(17) 0.7226(2) 0.0369(9) Uani 1 1 d . . .
H36A H 0.2948 0.4137 0.6889 0.055 Uiso 1 1 calc R . .
H36B H 0.2963 0.4631 0.7417 0.055 Uiso 1 1 calc R . .
H36C H 0.3688 0.4112 0.7581 0.055 Uiso 1 1 calc R . .
C37 C 0.4388(3) 0.61677(16) 0.7180(2) 0.0374(9) Uani 1 1 d . . .
H37A H 0.3954 0.6030 0.6784 0.056 Uiso 1 1 calc R . .
H37B H 0.5060 0.6225 0.7071 0.056 Uiso 1 1 calc R . .
H37C H 0.4127 0.6519 0.7322 0.056 Uiso 1 1 calc R . .
C38 C 0.5104(3) 0.59741(18) 0.8368(2) 0.0438(10) Uani 1 1 d . . .
H38A H 0.4843 0.6331 0.8494 0.066 Uiso 1 1 calc R . .
H38B H 0.5779 0.6024 0.8262 0.066 Uiso 1 1 calc R . .
H38C H 0.5118 0.5714 0.8741 0.066 Uiso 1 1 calc R . .
C39 C 0.3365(3) 0.56613(18) 0.7922(2) 0.0412(10) Uani 1 1 d . . .
H39A H 0.3119 0.6013 0.8075 0.062 Uiso 1 1 calc R . .
H39B H 0.3381 0.5384 0.8277 0.062 Uiso 1 1 calc R . .
H39C H 0.2922 0.5535 0.7525 0.062 Uiso 1 1 calc R . .
B1 B 0.0502(2) 0.32456(15) 0.61385(17) 0.0173(7) Uani 1 1 d . . .
C40 C 0.0881(2) 0.32254(13) 0.54024(15) 0.0181(6) Uani 1 1 d . A .
C41 C 0.1722(2) 0.35190(13) 0.52694(15) 0.0190(7) Uani 1 1 d . . .
H41 H 0.2071 0.3746 0.5609 0.023 Uiso 1 1 calc R . .
C42 C 0.2061(2) 0.34861(14) 0.46513(16) 0.0236(7) Uani 1 1 d . . .
C43 C 0.2947(3) 0.38219(17) 0.45345(18) 0.0338(9) Uani 1 1 d . . .
F1 F 0.3116(2) 0.38234(12) 0.39086(13) 0.0695(9) Uani 1 1 d . . .
F2 F 0.37784(17) 0.36744(14) 0.49279(17) 0.0840(11) Uani 1 1 d . . .
F3 F 0.2840(2) 0.43632(11) 0.46828(13) 0.0574(7) Uani 1 1 d . . .
C44 C 0.1589(2) 0.31482(15) 0.41467(16) 0.0263(8) Uani 1 1 d . . .
H44 H 0.1822 0.3125 0.3727 0.032 Uiso 1 1 calc R . .
C45 C 0.0770(2) 0.28464(15) 0.42712(17) 0.0275(8) Uani 1 1 d . A .
C46 C 0.0254(3) 0.2479(2) 0.3732(2) 0.0510(12) Uani 1 1 d . . .
F4A F 0.0990(4) 0.2119(2) 0.3503(3) 0.0465(13) Uiso 0.50 1 d P A 1
F5A F -0.0092(4) 0.1982(2) 0.4002(2) 0.0466(12) Uiso 0.50 1 d P A 1
F6A F -0.0425(12) 0.2653(7) 0.3358(8) 0.046(3) Uiso 0.20 1 d P A 1
F4B F -0.0459(4) 0.2199(2) 0.3862(2) 0.0430(12) Uiso 0.50 1 d P A 2
F5B F -0.0127(6) 0.2821(3) 0.3171(3) 0.0461(17) Uiso 0.40 1 d P A 2
F4C F 0.0271(9) 0.2608(5) 0.3132(5) 0.028(2) Uiso 0.20 1 d P A 3
F5C F -0.0830(9) 0.2599(6) 0.3627(6) 0.042(3) Uiso 0.20 1 d P A 3
F4D F 0.0737(5) 0.2317(3) 0.3288(3) 0.0419(15) Uiso 0.40 1 d P A 4
F5D F -0.0674(16) 0.2876(11) 0.3402(11) 0.029(5) Uiso 0.10 1 d P A 4
C47 C 0.0423(2) 0.28843(14) 0.48867(16) 0.0244(7) Uani 1 1 d . . .
H47 H -0.0141 0.2672 0.4958 0.029 Uiso 1 1 calc R A .
C50 C 0.0683(2) 0.38578(13) 0.64980(15) 0.0171(6) Uani 1 1 d . B .
C51 C 0.0620(2) 0.43540(14) 0.61286(16) 0.0199(7) Uani 1 1 d . . .
H51 H 0.0548 0.4334 0.5655 0.024 Uiso 1 1 calc R . .
C52 C 0.0661(2) 0.48753(14) 0.64332(16) 0.0210(7) Uani 1 1 d . . .
C53 C 0.0530(3) 0.53886(15) 0.60137(18) 0.0311(8) Uani 1 1 d . . .
F7 F 0.0959(2) 0.58330(9) 0.63269(12) 0.0598(7) Uani 1 1 d . . .
F8 F 0.09137(19) 0.53404(9) 0.54425(11) 0.0451(6) Uani 1 1 d . . .
F9 F -0.04318(19) 0.55127(11) 0.58257(15) 0.0611(8) Uani 1 1 d . . .
C54 C 0.0763(2) 0.49238(14) 0.71294(16) 0.0228(7) Uani 1 1 d . . .
H54 H 0.0790 0.5276 0.7340 0.027 Uiso 1 1 calc R . .
C55 C 0.0824(2) 0.44409(14) 0.75015(15) 0.0211(7) Uani 1 1 d . B .
C56 C 0.0976(2) 0.44703(15) 0.82524(17) 0.0259(7) Uani 1 1 d . . .
F10A F 0.0373(19) 0.4926(10) 0.8439(12) 0.029(7) Uiso 0.10 1 d P B 1
F10B F 0.1049(5) 0.5015(3) 0.8474(3) 0.041(2) Uiso 0.40 1 d P B 2
F9C F 0.0717(5) 0.4952(2) 0.8494(3) 0.0237(13) Uiso 0.50 1 d P B 3
F11 F 0.03717(17) 0.41254(11) 0.85287(10) 0.0466(6) Uani 1 1 d . B .
F12A F 0.1923(5) 0.4464(4) 0.8510(4) 0.0231(19) Uiso 0.30 1 d P B 1
F12B F 0.1888(3) 0.42747(17) 0.85315(17) 0.0321(10) Uiso 0.70 1 d P B 2
C57 C 0.0785(2) 0.39216(14) 0.71960(15) 0.0186(7) Uani 1 1 d . . .
H57 H 0.0828 0.3600 0.7469 0.022 Uiso 1 1 calc R B .
C60 C -0.0722(2) 0.31675(13) 0.60675(15) 0.0183(6) Uani 1 1 d . C .
C61 C -0.1206(2) 0.28791(14) 0.65316(16) 0.0226(7) Uani 1 1 d . . .
H61 H -0.0816 0.2680 0.6881 0.027 Uiso 1 1 calc R . .
C62 C -0.2236(2) 0.28762(15) 0.64958(16) 0.0260(8) Uani 1 1 d . C .
C63 C -0.2725(3) 0.25540(19) 0.69918(19) 0.0395(10) Uani 1 1 d . . .
F13A F -0.2132(5) 0.2398(3) 0.7526(4) 0.043(2) Uiso 0.40 1 d P C 1
F14A F -0.3624(8) 0.2675(6) 0.7052(6) 0.022(2) Uiso 0.20 1 d P C 1
F13B F -0.2398(14) 0.1930(6) 0.6916(8) 0.053(4) Uiso 0.20 1 d P C 2
F14B F -0.3556(10) 0.2319(7) 0.6793(7) 0.046(4) Uiso 0.20 1 d P C 2
F15B F -0.2202(4) 0.2581(2) 0.7613(2) 0.0241(11) Uiso 0.50 1 d P C 2
F13C F -0.2027(15) 0.1983(9) 0.7179(11) 0.026(5) Uiso 0.10 1 d P C 3
F14C F -0.3261(6) 0.2129(3) 0.6707(3) 0.0278(16) Uiso 0.40 1 d P C 3
F15C F -0.3584(5) 0.2914(3) 0.7143(4) 0.0262(17) Uiso 0.40 1 d P C 3
F13D F -0.3392(9) 0.2830(6) 0.7297(7) 0.025(3) Uiso 0.20 1 d P C 4
F13E F -0.2930(8) 0.2053(3) 0.6816(4) 0.0234(19) Uiso 0.30 1 d P C 5
F14E F -0.2698(18) 0.2674(9) 0.7546(10) 0.027(5) Uiso 0.10 1 d P C 5
C64 C -0.2842(2) 0.31661(15) 0.59991(17) 0.0272(8) Uani 1 1 d . . .
H64 H -0.3545 0.3166 0.5981 0.033 Uiso 1 1 calc R C .
C65 C -0.2392(2) 0.34538(14) 0.55335(17) 0.0247(7) Uani 1 1 d . C .
C66 C -0.3007(3) 0.37865(18) 0.5001(2) 0.0381(9) Uani 1 1 d . . .
F16 F -0.2715(2) 0.37435(13) 0.44085(13) 0.0678(8) Uani 1 1 d . C 1
F17 F -0.2956(3) 0.43266(13) 0.51242(16) 0.0753(11) Uani 0.90 1 d P C 1
F18A F -0.3956(2) 0.3610(2) 0.4877(3) 0.0795(16) Uani 0.80 1 d P C 1
F18B F -0.3886(16) 0.3874(9) 0.5118(10) 0.130(8) Uiso 0.30 1 d P C 2
C67 C -0.1351(2) 0.34527(14) 0.55646(16) 0.0220(7) Uani 1 1 d . . .
H67 H -0.1062 0.3651 0.5236 0.026 Uiso 1 1 calc R C .
C70 C 0.1122(2) 0.27533(14) 0.65852(15) 0.0199(7) Uani 1 1 d . D .
C71 C 0.2032(2) 0.28607(14) 0.69910(16) 0.0214(7) Uani 1 1 d . . .
H71 H 0.2284 0.3228 0.7012 0.026 Uiso 1 1 calc R . .
C72 C 0.2581(2) 0.24494(15) 0.73646(16) 0.0244(7) Uani 1 1 d . D .
C73 C 0.3521(3) 0.26031(16) 0.7814(2) 0.0341(9) Uani 1 1 d . . .
F19A F 0.3424(11) 0.2574(9) 0.8448(7) 0.049(4) Uiso 0.20 1 d P D 1
F20A F 0.4229(6) 0.2194(4) 0.7805(5) 0.045(2) Uiso 0.30 1 d P D 1
F21A F 0.4004(5) 0.3029(3) 0.7595(4) 0.0452(19) Uiso 0.40 1 d P D 1
F19B F 0.3998(5) 0.2187(3) 0.8143(4) 0.0364(14) Uiso 0.40 1 d P D 2
F20B F 0.4222(6) 0.2842(5) 0.7480(4) 0.0249(17) Uiso 0.30 1 d P D 2
F21B F 0.3360(5) 0.3036(3) 0.8244(4) 0.0288(14) Uiso 0.40 1 d P D 2
F19C F 0.3589(10) 0.3115(5) 0.8000(8) 0.040(3) Uiso 0.20 1 d P D 3
F20C F 0.3731(6) 0.2240(4) 0.8355(4) 0.0307(18) Uiso 0.30 1 d P D 3
F21C F 0.4316(7) 0.2562(6) 0.7512(5) 0.056(3) Uiso 0.30 1 d P D 3
F19D F 0.3283(7) 0.2834(8) 0.8403(6) 0.019(2) Uiso 0.20 1 d P D 4
C74 C 0.2249(2) 0.19065(14) 0.73411(16) 0.0254(7) Uani 1 1 d . . .
H74 H 0.2617 0.1626 0.7597 0.030 Uiso 1 1 calc R D .
C75 C 0.1360(3) 0.17841(14) 0.69303(16) 0.0253(7) Uani 1 1 d . D .
C76 C 0.0968(3) 0.12035(17) 0.6916(2) 0.0391(9) Uani 1 1 d . . .
F22A F 0.1694(3) 0.08242(15) 0.7024(3) 0.0715(15) Uani 0.80 1 d P D 1
F23A F 0.0085(8) 0.1163(4) 0.7187(6) 0.049(2) Uiso 0.30 1 d P D 1
F24A F 0.0596(4) 0.1037(2) 0.6259(3) 0.0439(13) Uiso 0.50 1 d P D 1
F22B F 0.1558(18) 0.0830(12) 0.6772(11) 0.020(6) Uiso 0.10 1 d P D 2
F23B F 0.0287(4) 0.1089(2) 0.6434(3) 0.0445(13) Uiso 0.50 1 d P D 2
F24B F 0.0470(6) 0.1118(3) 0.7446(4) 0.0349(14) Uiso 0.40 1 d P D 2
F22C F 0.0883(8) 0.1020(4) 0.7540(5) 0.055(3) Uiso 0.30 1 d P D 3
F23C F -0.0159(15) 0.1186(9) 0.6784(13) 0.032(5) Uiso 0.10 1 d P D 3
C77 C 0.0819(2) 0.21996(14) 0.65601(16) 0.0233(7) Uani 1 1 d . . .
H77 H 0.0220 0.2103 0.6280 0.028 Uiso 1 1 calc R D .
C81 C 0.4276(4) 0.2429(2) 1.0888(3) 0.0625(14) Uani 1 1 d . . .
H81A H 0.4734 0.2353 1.0567 0.094 Uiso 1 1 calc R . .
H81B H 0.4061 0.2080 1.1067 0.094 Uiso 1 1 calc R . .
H81C H 0.4615 0.2655 1.1255 0.094 Uiso 1 1 calc R . .
C82 C 0.3398(4) 0.2731(2) 1.0549(3) 0.0680(15) Uani 1 1 d . . .
H82A H 0.3075 0.2508 1.0168 0.082 Uiso 1 1 calc R . .
H82B H 0.2913 0.2780 1.0865 0.082 Uiso 1 1 calc R . .
O83 O 0.3641(2) 0.32420(13) 1.03190(17) 0.0550(8) Uani 1 1 d . . .
C84 C 0.2865(4) 0.3507(3) 0.9875(3) 0.0811(18) Uani 1 1 d . . .
H84A H 0.2712 0.3271 0.9473 0.097 Uiso 1 1 calc R . .
H84B H 0.3133 0.3860 0.9729 0.097 Uiso 1 1 calc R . .
C85 C 0.1942(4) 0.3626(2) 1.0115(3) 0.0791(17) Uani 1 1 d . . .
H85A H 0.1599 0.3279 1.0185 0.119 Uiso 1 1 calc R . .
H85B H 0.1521 0.3852 0.9786 0.119 Uiso 1 1 calc R . .
H85C H 0.2078 0.3828 1.0539 0.119 Uiso 1 1 calc R . .

loop_
_atom_site_aniso_label
_atom_site_aniso_U_11
_atom_site_aniso_U_22
_atom_site_aniso_U_33
_atom_site_aniso_U_23
_atom_site_aniso_U_13
_atom_site_aniso_U_12
Pd1 0.01523(12) 0.02676(15) 0.01691(12) 0.00135(10) 0.00284(8) 0.00267(11)
P2 0.0190(4) 0.0284(5) 0.0171(4) 0.0018(3) 0.0012(3) 0.0014(4)
P3 0.0160(4) 0.0209(5) 0.0199(4) -0.0003(3) 0.0019(3) 0.0006(3)
N11 0.0166(12) 0.0206(15) 0.0184(13) -0.0012(11) 0.0039(10) -0.0015(11)
C1 0.0232(16) 0.060(3) 0.0268(19) 0.0111(18) 0.0133(14) 0.0130(18)
C12 0.0160(14) 0.0236(18) 0.0197(16) -0.0031(13) 0.0001(12) -0.0003(13)
C13 0.0183(15) 0.029(2) 0.0256(18) -0.0061(14) 0.0026(13) 0.0025(14)
C14 0.0218(16) 0.037(2) 0.0263(18) -0.0051(15) 0.0090(13) -0.0029(15)
C15 0.0258(17) 0.032(2) 0.0229(18) 0.0014(15) 0.0072(13) -0.0019(16)
C16 0.0188(15) 0.0257(19) 0.0197(16) -0.0011(13) 0.0041(12) -0.0036(14)
C21 0.0233(16) 0.027(2) 0.0234(17) 0.0020(14) 0.0024(13) 0.0072(15)
C22 0.0280(17) 0.036(2) 0.0222(17) -0.0072(15) -0.0013(13) 0.0014(16)
C23 0.0323(19) 0.040(2) 0.030(2) 0.0114(17) 0.0030(15) -0.0011(17)
C24 0.0301(19) 0.060(3) 0.033(2) -0.0074(19) -0.0121(16) 0.0035(19)
C25 0.0327(19) 0.040(2) 0.038(2) -0.0107(18) -0.0017(16) -0.0067(18)
C26 0.047(2) 0.055(3) 0.026(2) -0.0118(19) -0.0006(17) 0.006(2)
C27 0.047(2) 0.046(3) 0.057(3) 0.016(2) 0.001(2) -0.016(2)
C28 0.052(3) 0.040(3) 0.053(3) 0.020(2) 0.006(2) 0.007(2)
C29 0.045(2) 0.065(3) 0.034(2) 0.023(2) 0.0109(18) 0.004(2)
C31 0.0205(15) 0.0253(19) 0.0262(18) 0.0064(14) 0.0029(13) -0.0009(14)
C32 0.0236(16) 0.026(2) 0.0245(18) -0.0005(14) -0.0030(13) -0.0013(15)
C33 0.0297(18) 0.028(2) 0.0284(19) -0.0041(15) 0.0037(14) 0.0084(16)
C34 0.040(2) 0.035(2) 0.031(2) 0.0003(17) -0.0116(16) 0.0027(18)
C35 0.036(2) 0.031(2) 0.036(2) -0.0123(17) -0.0026(16) -0.0015(17)
C36 0.0255(18) 0.037(2) 0.046(2) 0.0035(18) -0.0024(16) -0.0079(17)
C37 0.042(2) 0.024(2) 0.046(2) 0.0017(17) 0.0052(18) 0.0092(18)
C38 0.044(2) 0.036(2) 0.049(3) -0.0193(19) -0.0009(19) 0.0057(19)
C39 0.034(2) 0.042(3) 0.049(3) 0.000(2) 0.0147(18) 0.0160(19)
B1 0.0161(15) 0.020(2) 0.0160(17) 0.0022(14) 0.0034(13) 0.0011(15)
C40 0.0198(14) 0.0159(17) 0.0185(15) 0.0006(12) 0.0022(12) 0.0024(13)
C41 0.0203(15) 0.0186(17) 0.0177(15) -0.0013(13) 0.0011(12) 0.0001(13)
C42 0.0238(16) 0.0246(19) 0.0232(17) 0.0042(14) 0.0062(13) 0.0035(14)
C43 0.036(2) 0.038(2) 0.030(2) -0.0009(17) 0.0121(16) -0.0087(18)
F1 0.092(2) 0.082(2) 0.0453(15) -0.0197(14) 0.0450(15) -0.0498(17)
F2 0.0272(13) 0.102(3) 0.120(3) 0.059(2) 0.0000(14) -0.0144(14)
F3 0.0697(17) 0.0437(16) 0.0639(17) -0.0098(13) 0.0263(14) -0.0318(13)
C44 0.0329(18) 0.031(2) 0.0163(16) 0.0002(14) 0.0082(13) 0.0034(16)
C45 0.0300(17) 0.029(2) 0.0230(18) -0.0038(15) 0.0034(14) -0.0025(16)
C46 0.050(3) 0.071(3) 0.035(2) -0.016(2) 0.016(2) -0.022(2)
C47 0.0249(16) 0.0250(19) 0.0242(17) -0.0022(14) 0.0069(13) -0.0025(15)
C50 0.0125(13) 0.0222(18) 0.0166(15) 0.0012(12) 0.0025(11) 0.0003(13)
C51 0.0185(15) 0.0233(18) 0.0179(16) 0.0019(13) 0.0024(12) 0.0015(13)
C52 0.0173(14) 0.0205(18) 0.0255(17) 0.0014(13) 0.0039(12) 0.0008(13)
C53 0.039(2) 0.022(2) 0.032(2) 0.0025(15) 0.0046(16) 0.0000(17)
F7 0.110(2) 0.0203(13) 0.0466(15) 0.0006(11) 0.0049(14) -0.0185(14)
F8 0.0743(16) 0.0283(13) 0.0357(13) 0.0091(10) 0.0178(12) -0.0010(11)
F9 0.0495(15) 0.0524(17) 0.080(2) 0.0346(14) 0.0058(13) 0.0235(13)
C54 0.0185(15) 0.0236(19) 0.0254(17) -0.0030(14) 0.0005(12) 0.0020(14)
C55 0.0170(14) 0.028(2) 0.0185(16) -0.0023(13) 0.0014(12) 0.0037(14)
C56 0.0275(17) 0.026(2) 0.0227(17) -0.0042(14) 0.0006(13) 0.0022(15)
F11 0.0457(13) 0.0740(18) 0.0204(11) 0.0004(11) 0.0061(9) -0.0130(13)
C57 0.0135(13) 0.0213(18) 0.0212(16) 0.0002(13) 0.0024(12) 0.0010(13)
C60 0.0201(14) 0.0157(17) 0.0198(16) -0.0005(12) 0.0054(12) 0.0010(13)
C61 0.0245(15) 0.0246(19) 0.0186(16) -0.0016(13) 0.0024(12) -0.0030(15)
C62 0.0242(16) 0.033(2) 0.0214(17) -0.0038(15) 0.0071(13) -0.0093(15)
C63 0.0307(19) 0.059(3) 0.028(2) 0.0007(19) 0.0022(16) -0.019(2)
C64 0.0168(15) 0.033(2) 0.0320(19) -0.0067(16) 0.0031(13) -0.0020(15)
C65 0.0203(15) 0.0247(19) 0.0286(18) -0.0030(14) 0.0020(13) -0.0001(14)
C66 0.0219(17) 0.046(3) 0.045(2) 0.0075(19) 0.0022(16) 0.0037(18)
F16 0.0640(17) 0.100(2) 0.0366(15) 0.0167(15) -0.0037(12) 0.0291(16)
F17 0.113(3) 0.0375(18) 0.064(2) 0.0045(15) -0.0277(19) 0.0305(18)
F18A 0.0184(15) 0.113(4) 0.098(3) 0.061(3) -0.0223(17) -0.014(2)
C67 0.0210(15) 0.0199(18) 0.0254(17) 0.0014(14) 0.0044(13) 0.0007(14)
C70 0.0215(15) 0.0219(18) 0.0175(16) 0.0002(13) 0.0073(12) -0.0001(14)
C71 0.0205(15) 0.0206(18) 0.0238(17) 0.0003(13) 0.0061(12) 0.0017(14)
C72 0.0219(15) 0.028(2) 0.0238(17) -0.0012(14) 0.0048(13) 0.0055(15)
C73 0.0273(18) 0.033(2) 0.040(2) 0.0063(17) -0.0021(15) 0.0126(17)
C74 0.0295(17) 0.0220(19) 0.0251(18) 0.0046(14) 0.0049(14) 0.0104(15)
C75 0.0349(18) 0.0214(19) 0.0204(17) 0.0007(14) 0.0063(14) 0.0029(15)
C76 0.049(2) 0.030(2) 0.036(2) 0.0021(17) -0.0004(18) 0.0036(19)
F22A 0.075(3) 0.0158(17) 0.104(4) -0.002(2) -0.051(3) 0.0126(16)
C77 0.0253(16) 0.0247(19) 0.0196(17) -0.0017(14) 0.0023(13) 0.0002(15)
C81 0.062(3) 0.048(3) 0.074(4) 0.011(3) -0.003(3) -0.008(3)
C82 0.053(3) 0.044(3) 0.103(5) 0.013(3) -0.002(3) -0.008(2)
O83 0.0458(17) 0.049(2) 0.068(2) 0.0126(16) 0.0014(15) -0.0124(15)
C84 0.067(3) 0.077(4) 0.103(5) 0.042(4) 0.024(3) 0.004(3)
C85 0.090(4) 0.063(4) 0.087(4) 0.031(3) 0.019(3) 0.009(3)

loop_
_atom_type_symbol
_atom_type_description
_atom_type_scat_dispersion_real
_atom_type_scat_dispersion_imag
_atom_type_scat_source
C C 0.0033 0.0016 'International Tables Vol C Tables 4.2.6.8 and 6.1.1.4'
H H 0.0000 0.0000 'International Tables Vol C Tables 4.2.6.8 and 6.1.1.4'
B B 0.0013 0.0007 'International Tables Vol C Tables 4.2.6.8 and 6.1.1.4'
O O 0.0106 0.0060 'International Tables Vol C Tables 4.2.6.8 and 6.1.1.4'
F F 0.0171 0.0103 'International Tables Vol C Tables 4.2.6.8 and 6.1.1.4'
P P 0.1023 0.0942 'International Tables Vol C Tables 4.2.6.8 and 6.1.1.4'
Pd Pd -0.9988 1.0072 'International Tables Vol C Tables 4.2.6.8 and 6.1.1.4'
N N 0.0061 0.0033 'International Tables Vol C Tables 4.2.6.8 and 6.1.1.4'

loop_
_geom_angle_atom_site_label_1
_geom_angle_atom_site_label_2
_geom_angle_atom_site_label_3
_geom_angle
_geom_angle_site_symmetry_1
_geom_angle_site_symmetry_3
_geom_angle_publ_flag
C1 Pd1 N11 179.12(14) . . ?
C1 Pd1 P2 96.68(10) . . ?
N11 Pd1 P2 83.31(7) . . ?
C1 Pd1 P3 96.89(10) . . ?
N11 Pd1 P3 83.15(7) . . ?
P2 Pd1 P3 166.37(3) . . ?
C21 P2 C23 102.36(17) . . ?
C21 P2 C22 105.32(16) . . ?
C23 P2 C22 112.94(17) . . ?
C21 P2 Pd1 98.42(11) . . ?
C23 P2 Pd1 122.87(12) . . ?
C22 P2 Pd1 111.63(12) . . ?
C31 P3 C33 102.92(16) . . ?
C31 P3 C32 104.73(16) . . ?
C33 P3 C32 113.37(15) . . ?
C31 P3 Pd1 98.17(11) . . ?
C33 P3 Pd1 120.68(11) . . ?
C32 P3 Pd1 113.54(11) . . ?
C12 N11 C16 119.5(3) . . ?
C12 N11 Pd1 119.9(2) . . ?
C16 N11 Pd1 120.6(2) . . ?
Pd1 C1 H1A 109.5 . . ?
Pd1 C1 H1B 109.5 . . ?
H1A C1 H1B 109.5 . . ?
Pd1 C1 H1C 109.5 . . ?
H1A C1 H1C 109.5 . . ?
H1B C1 H1C 109.5 . . ?
N11 C12 C13 121.1(3) . . ?
N11 C12 C21 118.1(3) . . ?
C13 C12 C21 120.8(3) . . ?
C14 C13 C12 119.3(3) . . ?
C14 C13 H13 120.3 . . ?
C12 C13 H13 120.3 . . ?
C13 C14 C15 119.7(3) . . ?
C13 C14 H14 120.1 . . ?
C15 C14 H14 120.1 . . ?
C14 C15 C16 119.0(3) . . ?
C14 C15 H15 120.5 . . ?
C16 C15 H15 120.5 . . ?
N11 C16 C15 121.4(3) . . ?
N11 C16 C31 117.0(3) . . ?
C15 C16 C31 121.6(3) . . ?
C12 C21 P2 113.2(2) . . ?
C12 C21 H21A 108.9 . . ?
P2 C21 H21A 108.9 . . ?
C12 C21 H21B 108.9 . . ?
P2 C21 H21B 108.9 . . ?
H21A C21 H21B 107.8 . . ?
C26 C22 C25 107.9(3) . . ?
C26 C22 C24 110.8(3) . . ?
C25 C22 C24 108.7(3) . . ?
C26 C22 P2 108.1(2) . . ?
C25 C22 P2 106.6(2) . . ?
C24 C22 P2 114.5(3) . . ?
C29 C23 C28 109.2(3) . . ?
C29 C23 C27 108.4(3) . . ?
C28 C23 C27 108.8(4) . . ?
C29 C23 P2 111.3(3) . . ?
C28 C23 P2 113.3(3) . . ?
C27 C23 P2 105.6(3) . . ?
C22 C24 H24A 109.5 . . ?
C22 C24 H24B 109.5 . . ?
H24A C24 H24B 109.5 . . ?
C22 C24 H24C 109.5 . . ?
H24A C24 H24C 109.5 . . ?
H24B C24 H24C 109.5 . . ?
C22 C25 H25A 109.5 . . ?
C22 C25 H25B 109.5 . . ?
H25A C25 H25B 109.5 . . ?
C22 C25 H25C 109.5 . . ?
H25A C25 H25C 109.5 . . ?
H25B C25 H25C 109.5 . . ?
C22 C26 H26A 109.5 . . ?
C22 C26 H26B 109.5 . . ?
H26A C26 H26B 109.5 . . ?
C22 C26 H26C 109.5 . . ?
H26A C26 H26C 109.5 . . ?
H26B C26 H26C 109.5 . . ?
C23 C27 H27A 109.5 . . ?
C23 C27 H27B 109.5 . . ?
H27A C27 H27B 109.5 . . ?
C23 C27 H27C 109.5 . . ?
H27A C27 H27C 109.5 . . ?
H27B C27 H27C 109.5 . . ?
C23 C28 H28A 109.5 . . ?
C23 C28 H28B 109.5 . . ?
H28A C28 H28B 109.5 . . ?
C23 C28 H28C 109.5 . . ?
H28A C28 H28C 109.5 . . ?
H28B C28 H28C 109.5 . . ?
C23 C29 H29A 109.5 . . ?
C23 C29 H29B 109.5 . . ?
H29A C29 H29B 109.5 . . ?
C23 C29 H29C 109.5 . . ?
H29A C29 H29C 109.5 . . ?
H29B C29 H29C 109.5 . . ?
C16 C31 P3 112.3(2) . . ?
C16 C31 H31A 109.1 . . ?
P3 C31 H31A 109.1 . . ?
C16 C31 H31B 109.1 . . ?
P3 C31 H31B 109.1 . . ?
H31A C31 H31B 107.9 . . ?
C36 C32 C35 108.1(3) . . ?
C36 C32 C34 109.9(3) . . ?
C35 C32 C34 109.0(3) . . ?
C36 C32 P3 108.6(2) . . ?
C35 C32 P3 107.4(2) . . ?
C34 C32 P3 113.7(2) . . ?
C37 C33 C39 109.1(3) . . ?
C37 C33 C38 108.3(3) . . ?
C39 C33 C38 109.0(3) . . ?
C37 C33 P3 113.8(2) . . ?
C39 C33 P3 110.7(3) . . ?
C38 C33 P3 105.8(2) . . ?
C32 C34 H34A 109.5 . . ?
C32 C34 H34B 109.5 . . ?
H34A C34 H34B 109.5 . . ?
C32 C34 H34C 109.5 . . ?
H34A C34 H34C 109.5 . . ?
H34B C34 H34C 109.5 . . ?
C32 C35 H35A 109.5 . . ?
C32 C35 H35B 109.5 . . ?
H35A C35 H35B 109.5 . . ?
C32 C35 H35C 109.5 . . ?
H35A C35 H35C 109.5 . . ?
H35B C35 H35C 109.5 . . ?
C32 C36 H36A 109.5 . . ?
C32 C36 H36B 109.5 . . ?
H36A C36 H36B 109.5 . . ?
C32 C36 H36C 109.5 . . ?
H36A C36 H36C 109.5 . . ?
H36B C36 H36C 109.5 . . ?
C33 C37 H37A 109.5 . . ?
C33 C37 H37B 109.5 . . ?
H37A C37 H37B 109.5 . . ?
C33 C37 H37C 109.5 . . ?
H37A C37 H37C 109.5 . . ?
H37B C37 H37C 109.5 . . ?
C33 C38 H38A 109.5 . . ?
C33 C38 H38B 109.5 . . ?
H38A C38 H38B 109.5 . . ?
C33 C38 H38C 109.5 . . ?
H38A C38 H38C 109.5 . . ?
H38B C38 H38C 109.5 . . ?
C33 C39 H39A 109.5 . . ?
C33 C39 H39B 109.5 . . ?
H39A C39 H39B 109.5 . . ?
C33 C39 H39C 109.5 . . ?
H39A C39 H39C 109.5 . . ?
H39B C39 H39C 109.5 . . ?
C40 B1 C70 105.7(2) . . ?
C40 B1 C50 112.2(3) . . ?
C70 B1 C50 112.0(2) . . ?
C40 B1 C60 111.1(2) . . ?
C70 B1 C60 113.0(3) . . ?
C50 B1 C60 102.9(2) . . ?
C47 C40 C41 116.1(3) . . ?
C47 C40 B1 121.8(3) . . ?
C41 C40 B1 122.0(3) . . ?
C42 C41 C40 121.8(3) . . ?
C42 C41 H41 119.1 . . ?
C40 C41 H41 119.1 . . ?
C44 C42 C41 121.0(3) . . ?
C44 C42 C43 119.9(3) . . ?
C41 C42 C43 119.2(3) . . ?
F1 C43 F2 108.9(3) . . ?
F1 C43 F3 104.4(3) . . ?
F2 C43 F3 103.6(3) . . ?
F1 C43 C42 114.1(3) . . ?
F2 C43 C42 113.0(3) . . ?
F3 C43 C42 111.9(3) . . ?
C45 C44 C42 118.3(3) . . ?
C45 C44 H44 120.9 . . ?
C42 C44 H44 120.9 . . ?
C44 C45 C47 120.8(3) . . ?
C44 C45 C46 118.9(3) . . ?
C47 C45 C46 120.3(3) . . ?
F6A C46 F4B 76.7(9) . . ?
F6A C46 F4D 95.4(10) . . ?
F4B C46 F4D 119.2(5) . . ?
F6A C46 F4C 54.3(10) . . ?
F4B C46 F4C 117.7(6) . . ?
F4D C46 F4C 45.4(6) . . ?
F6A C46 F5A 105.9(9) . . ?
F4D C46 F5A 104.3(5) . . ?
F4C C46 F5A 129.1(6) . . ?
F4B C46 F5B 106.2(5) . . ?
F4D C46 F5B 77.2(5) . . ?
F5A C46 F5B 133.2(5) . . ?
F6A C46 F4A 121.3(9) . . ?
F4B C46 F4A 109.5(5) . . ?
F4C C46 F4A 74.3(7) . . ?
F5A C46 F4A 84.1(4) . . ?
F5B C46 F4A 106.1(5) . . ?
F4B C46 F5C 49.4(6) . . ?
F4D C46 F5C 124.8(7) . . ?
F4C C46 F5C 88.3(8) . . ?
F5A C46 F5C 81.0(6) . . ?
F5B C46 F5C 62.6(6) . . ?
F4A C46 F5C 141.8(6) . . ?
F6A C46 C45 119.5(9) . . ?
F4B C46 C45 117.8(4) . . ?
F4D C46 C45 118.0(4) . . ?
F4C C46 C45 118.9(6) . . ?
F5A C46 C45 111.5(4) . . ?
F5B C46 C45 108.0(4) . . ?
F4A C46 C45 108.5(4) . . ?
F5C C46 C45 109.7(6) . . ?
F4B C46 F5D 80.2(9) . . ?
F4D C46 F5D 110.0(9) . . ?
F4C C46 F5D 65.5(10) . . ?
F5A C46 F5D 111.7(9) . . ?
F4A C46 F5D 137.9(9) . . ?
C45 C46 F5D 101.5(8) . . ?
C45 C47 C40 122.0(3) . . ?
C45 C47 H47 119.0 . . ?
C40 C47 H47 119.0 . . ?
C57 C50 C51 115.3(3) . . ?
C57 C50 B1 121.8(3) . . ?
C51 C50 B1 122.4(3) . . ?
C52 C51 C50 122.5(3) . . ?
C52 C51 H51 118.7 . . ?
C50 C51 H51 118.7 . . ?
C54 C52 C51 120.6(3) . . ?
C54 C52 C53 119.1(3) . . ?
C51 C52 C53 120.2(3) . . ?
F7 C53 F8 106.3(3) . . ?
F7 C53 F9 107.1(3) . . ?
F8 C53 F9 105.1(3) . . ?
F7 C53 C52 113.0(3) . . ?
F8 C53 C52 112.8(3) . . ?
F9 C53 C52 112.1(3) . . ?
C55 C54 C52 117.7(3) . . ?
C55 C54 H54 121.1 . . ?
C52 C54 H54 121.1 . . ?
C54 C55 C57 121.5(3) . . ?
C54 C55 C56 119.8(3) . . ?
C57 C55 C56 118.7(3) . . ?
F12A C56 F9C 99.2(5) . . ?
F12A C56 F11 116.6(5) . . ?
F9C C56 F11 100.4(4) . . ?
F9C C56 F12B 115.0(4) . . ?
F11 C56 F12B 100.6(3) . . ?
F12A C56 F10B 82.1(5) . . ?
F11 C56 F10B 118.2(4) . . ?
F12B C56 F10B 100.2(4) . . ?
F12A C56 F10A 117.4(11) . . ?
F11 C56 F10A 87.8(10) . . ?
F12B C56 F10A 131.7(11) . . ?
F12A C56 C55 112.5(4) . . ?
F9C C56 C55 114.1(3) . . ?
F11 C56 C55 112.8(3) . . ?
F12B C56 C55 112.5(3) . . ?
F10B C56 C55 111.3(4) . . ?
F10A C56 C55 107.3(10) . . ?
C55 C57 C50 122.3(3) . . ?
C55 C57 H57 118.9 . . ?
C50 C57 H57 118.9 . . ?
C61 C60 C67 115.5(3) . . ?
C61 C60 B1 124.0(3) . . ?
C67 C60 B1 120.1(3) . . ?
C62 C61 C60 122.2(3) . . ?
C62 C61 H61 118.9 . . ?
C60 C61 H61 118.9 . . ?
C61 C62 C64 121.3(3) . . ?
C61 C62 C63 120.6(3) . . ?
C64 C62 C63 118.1(3) . . ?
F14E C63 F14B 108.6(13) . . ?
F14E C63 F14A 75.2(14) . . ?
F14B C63 F14A 47.0(7) . . ?
F14E C63 F13E 118.9(11) . . ?
F14B C63 F13E 49.1(8) . . ?
F14A C63 F13E 94.1(8) . . ?
F14E C63 F13A 48.7(12) . . ?
F14B C63 F13A 122.9(7) . . ?
F14A C63 F13A 118.0(7) . . ?
F13E C63 F13A 92.2(7) . . ?
F14E C63 F14C 123.3(11) . . ?
F14A C63 F14C 75.6(6) . . ?
F13A C63 F14C 111.4(6) . . ?
F14E C63 F13D 50.1(12) . . ?
F14B C63 F13D 75.0(10) . . ?
F13E C63 F13D 117.6(8) . . ?
F13A C63 F13D 98.0(7) . . ?
F14C C63 F13D 102.6(7) . . ?
F14B C63 F15B 129.4(7) . . ?
F14A C63 F15B 106.2(6) . . ?
F13E C63 F15B 111.5(6) . . ?
F14C C63 F15B 128.0(5) . . ?
F13D C63 F15B 81.3(7) . . ?
F14E C63 C62 124.4(11) . . ?
F14B C63 C62 118.7(7) . . ?
F14A C63 C62 117.9(6) . . ?
F13E C63 C62 113.9(5) . . ?
F13A C63 C62 115.0(4) . . ?
F14C C63 C62 112.2(4) . . ?
F13D C63 C62 116.3(7) . . ?
F15B C63 C62 111.8(3) . . ?
F14E C63 F15C 65.0(13) . . ?
F14B C63 F15C 69.4(9) . . ?
F13E C63 F15C 117.1(6) . . ?
F13A C63 F15C 113.4(5) . . ?
F14C C63 F15C 98.1(5) . . ?
F15B C63 F15C 95.7(5) . . ?
C62 C63 F15C 105.4(4) . . ?
F14E C63 F13B 111.3(13) . . ?
F14B C63 F13B 78.1(10) . . ?
F14A C63 F13B 120.8(9) . . ?
F13A C63 F13B 70.0(7) . . ?
F14C C63 F13B 51.1(7) . . ?
F13D C63 F13B 137.2(8) . . ?
F15B C63 F13B 91.1(7) . . ?
C62 C63 F13B 105.7(6) . . ?
F15C C63 F13B 142.9(7) . . ?
F14E C63 F13C 92.9(14) . . ?
F14B C63 F13C 98.6(11) . . ?
F14A C63 F13C 132.8(9) . . ?
F13E C63 F13C 51.7(8) . . ?
F13A C63 F13C 47.1(8) . . ?
F14C C63 F13C 73.8(9) . . ?
F13D C63 F13C 134.3(9) . . ?
F15B C63 F13C 68.2(8) . . ?
C62 C63 F13C 106.6(7) . . ?
F15C C63 F13C 147.8(8) . . ?
C65 C64 C62 118.1(3) . . ?
C65 C64 H64 120.9 . . ?
C62 C64 H64 120.9 . . ?
C64 C65 C67 120.7(3) . . ?
C64 C65 C66 120.3(3) . . ?
C67 C65 C66 119.0(3) . . ?
F18B C66 F16 126.7(10) . . ?
F18B C66 F17 80.0(10) . . ?
F16 C66 F17 103.5(4) . . ?
F16 C66 F18A 102.2(4) . . ?
F17 C66 F18A 111.6(4) . . ?
F18B C66 C65 113.4(10) . . ?
F16 C66 C65 113.6(3) . . ?
F17 C66 C65 112.7(3) . . ?
F18A C66 C65 112.5(3) . . ?
C65 C67 C60 122.2(3) . . ?
C65 C67 H67 118.9 . . ?
C60 C67 H67 118.9 . . ?
C77 C70 C71 115.3(3) . . ?
C77 C70 B1 123.1(3) . . ?
C71 C70 B1 121.5(3) . . ?
C72 C71 C70 122.6(3) . . ?
C72 C71 H71 118.7 . . ?
C70 C71 H71 118.7 . . ?
C74 C72 C71 120.7(3) . . ?
C74 C72 C73 119.9(3) . . ?
C71 C72 C73 119.4(3) . . ?
F19C C73 F19A 77.3(10) . . ?
F19C C73 F21C 100.3(9) . . ?
F19A C73 F21C 131.0(9) . . ?
F19C C73 F19B 125.0(7) . . ?
F19A C73 F19B 65.1(10) . . ?
F21C C73 F19B 78.6(6) . . ?
F19C C73 F21A 48.6(7) . . ?
F19A C73 F21A 119.5(9) . . ?
F21C C73 F21A 55.1(6) . . ?
F19B C73 F21A 121.8(5) . . ?
F19C C73 F20B 73.5(8) . . ?
F19A C73 F20B 132.9(7) . . ?
F19B C73 F20B 104.1(6) . . ?
F19C C73 F20A 132.0(7) . . ?
F19A C73 F20A 98.3(10) . . ?
F21C C73 F20A 47.3(6) . . ?
F21A C73 F20A 99.9(6) . . ?
F20B C73 F20A 76.1(6) . . ?
F19C C73 F19D 52.0(8) . . ?
F21C C73 F19D 137.1(7) . . ?
F19B C73 F19D 92.0(8) . . ?
F21A C73 F19D 99.3(8) . . ?
F20B C73 F19D 121.1(8) . . ?
F20A C73 F19D 123.2(8) . . ?
F19A C73 F21B 52.0(9) . . ?
F21C C73 F21B 123.9(7) . . ?
F19B C73 F21B 111.6(5) . . ?
F21A C73 F21B 76.0(5) . . ?
F20B C73 F21B 100.1(6) . . ?
F20A C73 F21B 135.8(5) . . ?
F19C C73 F20C 112.1(8) . . ?
F21C C73 F20C 103.2(7) . . ?
F21A C73 F20C 133.8(5) . . ?
F20B C73 F20C 124.9(6) . . ?
F20A C73 F20C 59.9(5) . . ?
F19D C73 F20C 68.4(7) . . ?
F21B C73 F20C 91.0(5) . . ?
F19C C73 C72 115.5(6) . . ?
F19A C73 C72 112.4(6) . . ?
F21C C73 C72 112.4(5) . . ?
F19B C73 C72 115.3(4) . . ?
F21A C73 C72 114.0(4) . . ?
F20B C73 C72 113.2(4) . . ?
F20A C73 C72 110.3(5) . . ?
F19D C73 C72 109.4(5) . . ?
F21B C73 C72 111.4(3) . . ?
F20C C73 C72 112.1(4) . . ?
C72 C74 C75 118.1(3) . . ?
C72 C74 H74 121.0 . . ?
C75 C74 H74 121.0 . . ?
C74 C75 C77 120.6(3) . . ?
C74 C75 C76 119.0(3) . . ?
C77 C75 C76 120.3(3) . . ?
F22B C76 F23B 94.8(12) . . ?
F23B C76 F22A 114.3(4) . . ?
F22B C76 F22C 97.1(12) . . ?
F23B C76 F22C 119.3(6) . . ?
F22A C76 F22C 77.6(6) . . ?
F22B C76 F24B 118.3(12) . . ?
F23B C76 F24B 100.4(5) . . ?
F22A C76 F24B 101.8(5) . . ?
F22B C76 F23A 130.5(13) . . ?
F23B C76 F23A 73.4(6) . . ?
F22A C76 F23A 122.9(6) . . ?
F22C C76 F23A 54.3(6) . . ?
F22B C76 F24A 74.5(11) . . ?
F22A C76 F24A 96.5(4) . . ?
F22C C76 F24A 135.7(6) . . ?
F24B C76 F24A 123.1(5) . . ?
F23A C76 F24A 98.1(6) . . ?
F22B C76 C75 115.9(12) . . ?
F23B C76 C75 115.8(4) . . ?
F22A C76 C75 112.7(4) . . ?
F22C C76 C75 111.4(5) . . ?
F24B C76 C75 110.0(4) . . ?
F23A C76 C75 112.4(5) . . ?
F24A C76 C75 111.3(4) . . ?
F22B C76 F23C 126.5(15) . . ?
F22A C76 F23C 135.2(9) . . ?
F22C C76 F23C 86.1(10) . . ?
F24B C76 F23C 61.9(9) . . ?
F24A C76 F23C 67.2(10) . . ?
C75 C76 F23C 112.1(8) . . ?
C75 C77 C70 122.6(3) . . ?
C75 C77 H77 118.7 . . ?
C70 C77 H77 118.7 . . ?
C82 C81 H81A 109.5 . . ?
C82 C81 H81B 109.5 . . ?
H81A C81 H81B 109.5 . . ?
C82 C81 H81C 109.5 . . ?
H81A C81 H81C 109.5 . . ?
H81B C81 H81C 109.5 . . ?
O83 C82 C81 112.5(4) . . ?
O83 C82 H82A 109.1 . . ?
C81 C82 H82A 109.1 . . ?
O83 C82 H82B 109.1 . . ?
C81 C82 H82B 109.1 . . ?
H82A C82 H82B 107.8 . . ?
C82 O83 C84 115.0(4) . . ?
O83 C84 C85 118.4(5) . . ?
O83 C84 H84A 107.7 . . ?
C85 C84 H84A 107.7 . . ?
O83 C84 H84B 107.7 . . ?
C85 C84 H84B 107.7 . . ?
H84A C84 H84B 107.1 . . ?
C84 C85 H85A 109.5 . . ?
C84 C85 H85B 109.5 . . ?
H85A C85 H85B 109.5 . . ?
C84 C85 H85C 109.5 . . ?
H85A C85 H85C 109.5 . . ?
H85B C85 H85C 109.5 . . ?

loop_
_geom_bond_atom_site_label_1
_geom_bond_atom_site_label_2
_geom_bond_distance
_geom_bond_site_symmetry_2
_geom_bond_publ_flag
Pd1 C1 2.064(3) . ?
Pd1 N11 2.122(2) . ?
Pd1 P2 2.3161(10) . ?
Pd1 P3 2.3186(10) . ?
P2 C21 1.847(3) . ?
P2 C23 1.875(4) . ?
P2 C22 1.887(4) . ?
P3 C31 1.851(3) . ?
P3 C33 1.876(4) . ?
P3 C32 1.880(3) . ?
N11 C12 1.356(4) . ?
N11 C16 1.359(4) . ?
C1 H1A 0.9800 . ?
C1 H1B 0.9800 . ?
C1 H1C 0.9800 . ?
C12 C13 1.392(4) . ?
C12 C21 1.508(5) . ?
C13 C14 1.382(5) . ?
C13 H13 0.9500 . ?
C14 C15 1.385(5) . ?
C14 H14 0.9500 . ?
C15 C16 1.390(4) . ?
C15 H15 0.9500 . ?
C16 C31 1.509(5) . ?
C21 H21A 0.9900 . ?
C21 H21B 0.9900 . ?
C22 C26 1.534(5) . ?
C22 C25 1.534(5) . ?
C22 C24 1.540(5) . ?
C23 C29 1.540(5) . ?
C23 C28 1.545(6) . ?
C23 C27 1.548(6) . ?
C24 H24A 0.9800 . ?
C24 H24B 0.9800 . ?
C24 H24C 0.9800 . ?
C25 H25A 0.9800 . ?
C25 H25B 0.9800 . ?
C25 H25C 0.9800 . ?
C26 H26A 0.9800 . ?
C26 H26B 0.9800 . ?
C26 H26C 0.9800 . ?
C27 H27A 0.9800 . ?
C27 H27B 0.9800 . ?
C27 H27C 0.9800 . ?
C28 H28A 0.9800 . ?
C28 H28B 0.9800 . ?
C28 H28C 0.9800 . ?
C29 H29A 0.9800 . ?
C29 H29B 0.9800 . ?
C29 H29C 0.9800 . ?
C31 H31A 0.9900 . ?
C31 H31B 0.9900 . ?
C32 C36 1.531(5) . ?
C32 C35 1.540(5) . ?
C32 C34 1.543(5) . ?
C33 C37 1.536(5) . ?
C33 C39 1.544(5) . ?
C33 C38 1.550(5) . ?
C34 H34A 0.9800 . ?
C34 H34B 0.9800 . ?
C34 H34C 0.9800 . ?
C35 H35A 0.9800 . ?
C35 H35B 0.9800 . ?
C35 H35C 0.9800 . ?
C36 H36A 0.9800 . ?
C36 H36B 0.9800 . ?
C36 H36C 0.9800 . ?
C37 H37A 0.9800 . ?
C37 H37B 0.9800 . ?
C37 H37C 0.9800 . ?
C38 H38A 0.9800 . ?
C38 H38B 0.9800 . ?
C38 H38C 0.9800 . ?
C39 H39A 0.9800 . ?
C39 H39B 0.9800 . ?
C39 H39C 0.9800 . ?
B1 C40 1.645(4) . ?
B1 C70 1.649(5) . ?
B1 C50 1.651(5) . ?
B1 C60 1.658(4) . ?
C40 C47 1.402(4) . ?
C40 C41 1.404(4) . ?
C41 C42 1.395(4) . ?
C41 H41 0.9500 . ?
C42 C44 1.388(5) . ?
C42 C43 1.500(5) . ?
C43 F1 1.319(4) . ?
C43 F2 1.331(5) . ?
C43 F3 1.355(5) . ?
C44 C45 1.384(5) . ?
C44 H44 0.9500 . ?
C45 C47 1.397(4) . ?
C45 C46 1.498(5) . ?
C46 F6A 1.181(15) . ?
C46 F4B 1.241(6) . ?
C46 F4D 1.251(7) . ?
C46 F4C 1.257(11) . ?
C46 F5A 1.427(7) . ?
C46 F5B 1.437(9) . ?
C46 F4A 1.452(7) . ?
C46 F5C 1.484(13) . ?
C46 F5D 1.65(2) . ?
C47 H47 0.9500 . ?
C50 C57 1.406(4) . ?
C50 C51 1.409(4) . ?
C51 C52 1.401(5) . ?
C51 H51 0.9500 . ?
C52 C54 1.399(4) . ?
C52 C53 1.499(5) . ?
C53 F7 1.337(4) . ?
C53 F8 1.340(4) . ?
C53 F9 1.340(4) . ?
C54 C55 1.385(5) . ?
C54 H54 0.9500 . ?
C55 C57 1.397(5) . ?
C55 C56 1.504(4) . ?
C56 F12A 1.315(8) . ?
C56 F9C 1.331(6) . ?
C56 F11 1.347(4) . ?
C56 F12B 1.369(5) . ?
C56 F10B 1.390(8) . ?
C56 F10A 1.45(2) . ?
C57 H57 0.9500 . ?
C60 C61 1.407(4) . ?
C60 C67 1.409(4) . ?
C61 C62 1.390(4) . ?
C61 H61 0.9500 . ?
C62 C64 1.392(5) . ?
C62 C63 1.500(5) . ?
C63 F14E 1.15(2) . ?
C63 F14B 1.274(13) . ?
C63 F14A 1.278(11) . ?
C63 F13E 1.282(9) . ?
C63 F13A 1.305(8) . ?
C63 F14C 1.340(7) . ?
C63 F13D 1.344(13) . ?
C63 F15B 1.351(6) . ?
C63 F15C 1.522(8) . ?
C63 F13B 1.586(16) . ?
C63 F13C 1.69(2) . ?
C64 C65 1.382(5) . ?
C64 H64 0.9500 . ?
C65 C67 1.407(4) . ?
C65 C66 1.496(5) . ?
C66 F18B 1.27(2) . ?
C66 F16 1.320(5) . ?
C66 F17 1.329(5) . ?
C66 F18A 1.346(5) . ?
C67 H67 0.9500 . ?
C70 C77 1.399(5) . ?
C70 C71 1.404(4) . ?
C71 C72 1.397(5) . ?
C71 H71 0.9500 . ?
C72 C74 1.386(5) . ?
C72 C73 1.502(5) . ?
C73 F19C 1.294(13) . ?
C73 F19A 1.309(14) . ?
C73 F21C 1.321(10) . ?
C73 F19B 1.323(7) . ?
C73 F21A 1.331(8) . ?
C73 F20B 1.373(8) . ?
C73 F20A 1.381(9) . ?
C73 F19D 1.395(11) . ?
C73 F21B 1.398(7) . ?
C73 F20C 1.398(8) . ?
C74 C75 1.394(5) . ?
C74 H74 0.9500 . ?
C75 C77 1.396(5) . ?
C75 C76 1.500(5) . ?
C76 F22B 1.27(3) . ?
C76 F23B 1.272(6) . ?
C76 F22A 1.341(5) . ?
C76 F22C 1.358(10) . ?
C76 F24B 1.365(7) . ?
C76 F23A 1.392(9) . ?
C76 F24A 1.409(7) . ?
C76 F23C 1.52(2) . ?
C77 H77 0.9500 . ?
C81 C82 1.478(7) . ?
C81 H81A 0.9800 . ?
C81 H81B 0.9800 . ?
C81 H81C 0.9800 . ?
C82 O83 1.377(6) . ?
C82 H82A 0.9900 . ?
C82 H82B 0.9900 . ?
O83 C84 1.432(6) . ?
C84 C85 1.439(8) . ?
C84 H84A 0.9900 . ?
C84 H84B 0.9900 . ?
C85 H85A 0.9800 . ?
C85 H85B 0.9800 . ?
C85 H85C 0.9800 . ?

loop_
_geom_torsion_atom_site_label_1
_geom_torsion_atom_site_label_2
_geom_torsion_atom_site_label_3
_geom_torsion_atom_site_label_4
_geom_torsion
_geom_torsion_site_symmetry_1
_geom_torsion_site_symmetry_2
_geom_torsion_site_symmetry_3
_geom_torsion_site_symmetry_4
_geom_torsion_publ_flag
C1 Pd1 P2 C21 158.55(17) . . . . ?
N11 Pd1 P2 C21 -20.57(14) . . . . ?
P3 Pd1 P2 C21 -26.9(2) . . . . ?
C1 Pd1 P2 C23 47.9(2) . . . . ?
N11 Pd1 P2 C23 -131.26(17) . . . . ?
P3 Pd1 P2 C23 -137.60(19) . . . . ?
C1 Pd1 P2 C22 -91.20(17) . . . . ?
N11 Pd1 P2 C22 89.68(14) . . . . ?
P3 Pd1 P2 C22 83.34(19) . . . . ?
C1 Pd1 P3 C31 160.29(17) . . . . ?
N11 Pd1 P3 C31 -20.59(14) . . . . ?
P2 Pd1 P3 C31 -14.3(2) . . . . ?
C1 Pd1 P3 C33 49.94(18) . . . . ?
N11 Pd1 P3 C33 -130.95(15) . . . . ?
P2 Pd1 P3 C33 -124.61(18) . . . . ?
C1 Pd1 P3 C32 -89.66(17) . . . . ?
N11 Pd1 P3 C32 89.46(14) . . . . ?
P2 Pd1 P3 C32 95.80(18) . . . . ?
P2 Pd1 N11 C12 16.6(2) . . . . ?
P3 Pd1 N11 C12 -164.9(2) . . . . ?
P2 Pd1 N11 C16 -166.7(2) . . . . ?
P3 Pd1 N11 C16 11.8(2) . . . . ?
C16 N11 C12 C13 -1.2(5) . . . . ?
Pd1 N11 C12 C13 175.6(2) . . . . ?
C16 N11 C12 C21 -179.4(3) . . . . ?
Pd1 N11 C12 C21 -2.6(4) . . . . ?
N11 C12 C13 C14 0.0(5) . . . . ?
C21 C12 C13 C14 178.2(3) . . . . ?
C12 C13 C14 C15 0.5(5) . . . . ?
C13 C14 C15 C16 0.2(5) . . . . ?
C12 N11 C16 C15 1.9(5) . . . . ?
Pd1 N11 C16 C15 -174.9(2) . . . . ?
C12 N11 C16 C31 -176.9(3) . . . . ?
Pd1 N11 C16 C31 6.3(4) . . . . ?
C14 C15 C16 N11 -1.4(5) . . . . ?
C14 C15 C16 C31 177.4(3) . . . . ?
N11 C12 C21 P2 -18.3(4) . . . . ?
C13 C12 C21 P2 163.5(3) . . . . ?
C23 P2 C21 C12 152.8(2) . . . . ?
C22 P2 C21 C12 -88.9(3) . . . . ?
Pd1 P2 C21 C12 26.4(2) . . . . ?
C21 P2 C22 C26 167.6(3) . . . . ?
C23 P2 C22 C26 -81.5(3) . . . . ?
Pd1 P2 C22 C26 61.8(3) . . . . ?
C21 P2 C22 C25 51.8(3) . . . . ?
C23 P2 C22 C25 162.7(2) . . . . ?
Pd1 P2 C22 C25 -54.0(3) . . . . ?
C21 P2 C22 C24 -68.5(3) . . . . ?
C23 P2 C22 C24 42.5(3) . . . . ?
Pd1 P2 C22 C24 -174.2(2) . . . . ?
C21 P2 C23 C29 164.3(3) . . . . ?
C22 P2 C23 C29 51.5(3) . . . . ?
Pd1 P2 C23 C29 -87.1(3) . . . . ?
C21 P2 C23 C28 40.7(3) . . . . ?
C22 P2 C23 C28 -72.1(3) . . . . ?
Pd1 P2 C23 C28 149.4(2) . . . . ?
C21 P2 C23 C27 -78.3(3) . . . . ?
C22 P2 C23 C27 168.9(3) . . . . ?
Pd1 P2 C23 C27 30.3(3) . . . . ?
N11 C16 C31 P3 -26.7(4) . . . . ?
C15 C16 C31 P3 154.5(3) . . . . ?
C33 P3 C31 C16 154.7(2) . . . . ?
C32 P3 C31 C16 -86.5(3) . . . . ?
Pd1 P3 C31 C16 30.5(2) . . . . ?
C31 P3 C32 C36 167.8(2) . . . . ?
C33 P3 C32 C36 -80.8(3) . . . . ?
Pd1 P3 C32 C36 61.8(3) . . . . ?
C31 P3 C32 C35 51.1(3) . . . . ?
C33 P3 C32 C35 162.5(2) . . . . ?
Pd1 P3 C32 C35 -54.9(3) . . . . ?
C31 P3 C32 C34 -69.6(3) . . . . ?
C33 P3 C32 C34 41.9(3) . . . . ?
Pd1 P3 C32 C34 -175.5(2) . . . . ?
C31 P3 C33 C37 42.6(3) . . . . ?
C32 P3 C33 C37 -69.9(3) . . . . ?
Pd1 P3 C33 C37 150.4(2) . . . . ?
C31 P3 C33 C39 165.9(3) . . . . ?
C32 P3 C33 C39 53.4(3) . . . . ?
Pd1 P3 C33 C39 -86.3(3) . . . . ?
C31 P3 C33 C38 -76.2(3) . . . . ?
C32 P3 C33 C38 171.3(2) . . . . ?
Pd1 P3 C33 C38 31.6(3) . . . . ?
C70 B1 C40 C47 88.3(3) . . . . ?
C50 B1 C40 C47 -149.3(3) . . . . ?
C60 B1 C40 C47 -34.7(4) . . . . ?
C70 B1 C40 C41 -87.3(3) . . . . ?
C50 B1 C40 C41 35.1(4) . . . . ?
C60 B1 C40 C41 149.8(3) . . . . ?
C47 C40 C41 C42 2.0(5) . . . . ?
B1 C40 C41 C42 177.8(3) . . . . ?
C40 C41 C42 C44 -1.7(5) . . . . ?
C40 C41 C42 C43 178.3(3) . . . . ?
C44 C42 C43 F1 9.4(5) . . . . ?
C41 C42 C43 F1 -170.6(3) . . . . ?
C44 C42 C43 F2 -115.7(4) . . . . ?
C41 C42 C43 F2 64.2(5) . . . . ?
C44 C42 C43 F3 127.7(3) . . . . ?
C41 C42 C43 F3 -52.3(4) . . . . ?
C41 C42 C44 C45 0.3(5) . . . . ?
C43 C42 C44 C45 -179.7(3) . . . . ?
C42 C44 C45 C47 0.5(5) . . . . ?
C42 C44 C45 C46 -179.9(4) . . . . ?
C44 C45 C46 F6A -92.3(11) . . . . ?
C47 C45 C46 F6A 87.3(11) . . . . ?
C44 C45 C46 F4B 177.7(5) . . . . ?
C47 C45 C46 F4B -2.7(7) . . . . ?
C44 C45 C46 F4D 22.8(8) . . . . ?
C47 C45 C46 F4D -157.6(6) . . . . ?
C44 C45 C46 F4C -29.3(9) . . . . ?
C47 C45 C46 F4C 150.3(8) . . . . ?
C44 C45 C46 F5A 143.5(4) . . . . ?
C47 C45 C46 F5A -36.9(6) . . . . ?
C44 C45 C46 F5B -62.1(6) . . . . ?
C47 C45 C46 F5B 117.6(5) . . . . ?
C44 C45 C46 F4A 52.6(5) . . . . ?
C47 C45 C46 F4A -127.8(4) . . . . ?
C44 C45 C46 F5C -128.6(7) . . . . ?
C47 C45 C46 F5C 51.0(8) . . . . ?
C44 C45 C46 F5D -97.4(9) . . . . ?
C47 C45 C46 F5D 82.2(9) . . . . ?
C44 C45 C47 C40 0.0(5) . . . . ?
C46 C45 C47 C40 -179.6(4) . . . . ?
C41 C40 C47 C45 -1.2(5) . . . . ?
B1 C40 C47 C45 -177.0(3) . . . . ?
C40 B1 C50 C57 -155.1(3) . . . . ?
C70 B1 C50 C57 -36.3(4) . . . . ?
C60 B1 C50 C57 85.3(3) . . . . ?
C40 B1 C50 C51 33.1(4) . . . . ?
C70 B1 C50 C51 151.9(3) . . . . ?
C60 B1 C50 C51 -86.5(3) . . . . ?
C57 C50 C51 C52 0.3(4) . . . . ?
B1 C50 C51 C52 172.6(3) . . . . ?
C50 C51 C52 C54 -0.3(5) . . . . ?
C50 C51 C52 C53 -176.4(3) . . . . ?
C54 C52 C53 F7 28.7(4) . . . . ?
C51 C52 C53 F7 -155.1(3) . . . . ?
C54 C52 C53 F8 149.3(3) . . . . ?
C51 C52 C53 F8 -34.6(4) . . . . ?
C54 C52 C53 F9 -92.4(4) . . . . ?
C51 C52 C53 F9 83.8(4) . . . . ?
C51 C52 C54 C55 0.1(4) . . . . ?
C53 C52 C54 C55 176.3(3) . . . . ?
C52 C54 C55 C57 0.0(4) . . . . ?
C52 C54 C55 C56 177.5(3) . . . . ?
C54 C55 C56 F12A -90.8(5) . . . . ?
C57 C55 C56 F12A 86.7(5) . . . . ?
C54 C55 C56 F9C 21.1(5) . . . . ?
C57 C55 C56 F9C -161.3(4) . . . . ?
C54 C55 C56 F11 134.8(3) . . . . ?
C57 C55 C56 F11 -47.7(4) . . . . ?
C54 C55 C56 F12B -112.2(4) . . . . ?
C57 C55 C56 F12B 65.3(4) . . . . ?
C54 C55 C56 F10B -0.7(5) . . . . ?
C57 C55 C56 F10B 176.9(4) . . . . ?
C54 C55 C56 F10A 39.8(11) . . . . ?
C57 C55 C56 F10A -142.7(11) . . . . ?
C54 C55 C57 C50 0.0(5) . . . . ?
C56 C55 C57 C50 -177.5(3) . . . . ?
C51 C50 C57 C55 -0.2(4) . . . . ?
B1 C50 C57 C55 -172.5(3) . . . . ?
C40 B1 C60 C61 144.0(3) . . . . ?
C70 B1 C60 C61 25.3(4) . . . . ?
C50 B1 C60 C61 -95.7(3) . . . . ?
C40 B1 C60 C67 -43.8(4) . . . . ?
C70 B1 C60 C67 -162.5(3) . . . . ?
C50 B1 C60 C67 76.5(3) . . . . ?
C67 C60 C61 C62 0.0(5) . . . . ?
B1 C60 C61 C62 172.5(3) . . . . ?
C60 C61 C62 C64 -0.7(5) . . . . ?
C60 C61 C62 C63 178.7(3) . . . . ?
C61 C62 C63 F14E 71.2(16) . . . . ?
C64 C62 C63 F14E -109.3(16) . . . . ?
C61 C62 C63 F14B -144.2(10) . . . . ?
C64 C62 C63 F14B 35.3(11) . . . . ?
C61 C62 C63 F14A 162.0(7) . . . . ?
C64 C62 C63 F14A -18.6(9) . . . . ?
C61 C62 C63 F13E -89.2(7) . . . . ?
C64 C62 C63 F13E 90.3(7) . . . . ?
C61 C62 C63 F13A 15.5(7) . . . . ?
C64 C62 C63 F13A -165.0(5) . . . . ?
C61 C62 C63 F14C -113.1(6) . . . . ?
C64 C62 C63 F14C 66.3(6) . . . . ?
C61 C62 C63 F13D 129.2(7) . . . . ?
C64 C62 C63 F13D -51.3(8) . . . . ?
C61 C62 C63 F15B 38.4(6) . . . . ?
C64 C62 C63 F15B -142.2(4) . . . . ?
C61 C62 C63 F15C 141.2(4) . . . . ?
C64 C62 C63 F15C -39.4(5) . . . . ?
C61 C62 C63 F13B -59.3(8) . . . . ?
C64 C62 C63 F13B 120.1(8) . . . . ?
C61 C62 C63 F13C -34.3(9) . . . . ?
C64 C62 C63 F13C 145.2(9) . . . . ?
C61 C62 C64 C65 0.8(5) . . . . ?
C63 C62 C64 C65 -178.7(3) . . . . ?
C62 C64 C65 C67 -0.1(5) . . . . ?
C62 C64 C65 C66 -178.1(3) . . . . ?
C64 C65 C66 F18B 15.1(11) . . . . ?
C67 C65 C66 F18B -163.0(10) . . . . ?
C64 C65 C66 F16 -139.1(4) . . . . ?
C67 C65 C66 F16 42.9(5) . . . . ?
C64 C65 C66 F17 103.7(4) . . . . ?
C67 C65 C66 F17 -74.4(5) . . . . ?
C64 C65 C66 F18A -23.5(6) . . . . ?
C67 C65 C66 F18A 158.4(5) . . . . ?
C64 C65 C67 C60 -0.6(5) . . . . ?
C66 C65 C67 C60 177.4(3) . . . . ?
C61 C60 C67 C65 0.7(5) . . . . ?
B1 C60 C67 C65 -172.1(3) . . . . ?
C40 B1 C70 C77 -84.3(3) . . . . ?
C50 B1 C70 C77 153.1(3) . . . . ?
C60 B1 C70 C77 37.5(4) . . . . ?
C40 B1 C70 C71 91.9(3) . . . . ?
C50 B1 C70 C71 -30.7(4) . . . . ?
C60 B1 C70 C71 -146.3(3) . . . . ?
C77 C70 C71 C72 -2.3(4) . . . . ?
B1 C70 C71 C72 -178.8(3) . . . . ?
C70 C71 C72 C74 1.0(5) . . . . ?
C70 C71 C72 C73 -176.8(3) . . . . ?
C74 C72 C73 F19C -155.3(9) . . . . ?
C71 C72 C73 F19C 22.6(10) . . . . ?
C74 C72 C73 F19A -69.1(12) . . . . ?
C71 C72 C73 F19A 108.7(12) . . . . ?
C74 C72 C73 F21C 90.5(8) . . . . ?
C71 C72 C73 F21C -91.7(8) . . . . ?
C74 C72 C73 F19B 2.9(6) . . . . ?
C71 C72 C73 F19B -179.2(5) . . . . ?
C74 C72 C73 F21A 150.9(5) . . . . ?
C71 C72 C73 F21A -31.3(6) . . . . ?
C74 C72 C73 F20B 122.6(7) . . . . ?
C71 C72 C73 F20B -59.5(7) . . . . ?
C74 C72 C73 F20A 39.5(6) . . . . ?
C71 C72 C73 F20A -142.7(6) . . . . ?
C74 C72 C73 F19D -99.0(9) . . . . ?
C71 C72 C73 F19D 78.8(9) . . . . ?
C74 C72 C73 F21B -125.5(6) . . . . ?
C71 C72 C73 F21B 52.3(6) . . . . ?
C74 C72 C73 F20C -25.2(7) . . . . ?
C71 C72 C73 F20C 152.6(6) . . . . ?
C71 C72 C74 C75 0.6(5) . . . . ?
C73 C72 C74 C75 178.4(3) . . . . ?
C72 C74 C75 C77 -0.6(5) . . . . ?
C72 C74 C75 C76 -177.8(3) . . . . ?
C74 C75 C76 F22B -55.5(12) . . . . ?
C77 C75 C76 F22B 127.2(12) . . . . ?
C74 C75 C76 F23B -165.2(4) . . . . ?
C77 C75 C76 F23B 17.5(6) . . . . ?
C74 C75 C76 F22A -30.9(5) . . . . ?
C77 C75 C76 F22A 151.8(4) . . . . ?
C74 C75 C76 F22C 54.1(7) . . . . ?
C77 C75 C76 F22C -123.1(6) . . . . ?
C74 C75 C76 F24B 81.9(6) . . . . ?
C77 C75 C76 F24B -95.3(6) . . . . ?
C74 C75 C76 F23A 113.0(7) . . . . ?
C77 C75 C76 F23A -64.2(7) . . . . ?
C74 C75 C76 F24A -138.1(4) . . . . ?
C77 C75 C76 F24A 44.7(5) . . . . ?
C74 C75 C76 F23C 148.8(11) . . . . ?
C77 C75 C76 F23C -28.5(11) . . . . ?
C74 C75 C77 C70 -0.9(5) . . . . ?
C76 C75 C77 C70 176.3(3) . . . . ?
C71 C70 C77 C75 2.3(4) . . . . ?
B1 C70 C77 C75 178.7(3) . . . . ?
C81 C82 O83 C84 168.2(5) . . . . ?
C82 O83 C84 C85 59.9(8) . . . . ?
